data_1504533
loop_
_publ_author_name
'Zhou, Ying'
'Xiao, Yi'
'Chi, Shaoming'
'Qian, Xuhong'

_publ_section_title
;
 Isomeric boron-fluorine complexes with donor-acceptor architecture:
 strong solid/liquid fluorescence and large Stokes shift.
;
_journal_issue 4
_journal_name_full 'Organic letters'
_journal_page_first 633
_journal_page_last 636
_journal_paper_doi 10.1021/ol702963w
_journal_volume 10
_journal_year 2008
_chemical_formula_sum 'C26 H19 B F2 N2 O3'
_chemical_formula_weight 456.24
_chemical_name_systematic
; 
 ? 
;
_space_group_IT_number 2
_symmetry_cell_setting triclinic
_symmetry_space_group_name_Hall '-P 1'
_symmetry_space_group_name_H-M 'P -1'
_atom_sites_solution_hydrogens geom
_atom_sites_solution_primary direct
_atom_sites_solution_secondary difmap
_audit_creation_method SHELXL-97
_cell_angle_alpha 95.357(2)
_cell_angle_beta 107.539(2)
_cell_angle_gamma 95.523(2)
_cell_formula_units_Z 2
_cell_length_a 9.0319(3)
_cell_length_b 9.1542(3)
_cell_length_c 12.9780(4)
_cell_measurement_reflns_used 1222
_cell_measurement_temperature 273(2)
_cell_measurement_theta_max 23.70
_cell_measurement_theta_min 2.62
_cell_volume 1009.89(6)
_computing_cell_refinement 'Bruker SMART'
_computing_data_collection 'Bruker SMART'
_computing_data_reduction 'Bruker SAINT'
_computing_molecular_graphics 'Bruker SHELXTL'
_computing_publication_material 'Bruker SHELXTL'
_computing_structure_refinement 'SHELXL-97 (Sheldrick, 1997)'
_computing_structure_solution 'SHELXS-97 (Sheldrick, 1990)'
_diffrn_ambient_temperature 273(2)
_diffrn_measured_fraction_theta_full 0.992
_diffrn_measured_fraction_theta_max 0.992
_diffrn_radiation_monochromator graphite
_diffrn_radiation_source 'fine-focus sealed tube'
_diffrn_radiation_type MoK\a
_diffrn_radiation_wavelength 0.71073
_diffrn_reflns_av_R_equivalents 0.0379
_diffrn_reflns_av_sigmaI/netI 0.0596
_diffrn_reflns_limit_h_max 11
_diffrn_reflns_limit_h_min -11
_diffrn_reflns_limit_k_max 11
_diffrn_reflns_limit_k_min -11
_diffrn_reflns_limit_l_max 16
_diffrn_reflns_limit_l_min -16
_diffrn_reflns_number 9814
_diffrn_reflns_theta_full 27.53
_diffrn_reflns_theta_max 27.53
_diffrn_reflns_theta_min 2.44
_exptl_absorpt_coefficient_mu 0.110
_exptl_absorpt_correction_T_max 0.9729
_exptl_absorpt_correction_T_min 0.9367
_exptl_absorpt_correction_type empirical
_exptl_absorpt_process_details sadabs
_exptl_crystal_colour orange
_exptl_crystal_density_diffrn 1.500
_exptl_crystal_density_meas ?
_exptl_crystal_density_method 'not measured'
_exptl_crystal_F_000 472
_exptl_crystal_size_max 0.60
_exptl_crystal_size_mid 0.35
_exptl_crystal_size_min 0.25
_refine_diff_density_max 0.302
_refine_diff_density_min -0.187
_refine_diff_density_rms 0.043
_refine_ls_extinction_method none
_refine_ls_goodness_of_fit_ref 1.009
_refine_ls_hydrogen_treatment constr
_refine_ls_matrix_type full
_refine_ls_number_parameters 307
_refine_ls_number_reflns 4621
_refine_ls_number_restraints 0
_refine_ls_restrained_S_all 1.009
_refine_ls_R_factor_all 0.1225
_refine_ls_R_factor_gt 0.0549
_refine_ls_shift/su_max 0.001
_refine_ls_shift/su_mean 0.000
_refine_ls_structure_factor_coef Fsqd
_refine_ls_weighting_details 'calc w=1/[\s^2^(Fo^2^)+(0.0663P)^2^+0.0000P] where P=(Fo^2^+2Fc^2^)/3'
_refine_ls_weighting_scheme calc
_refine_ls_wR_factor_gt 0.1239
_refine_ls_wR_factor_ref 0.1539
_reflns_number_gt 2374
_reflns_number_total 4621
_reflns_threshold_expression >2sigma(I)
_cod_data_source_file ol702963w-file003.cif
_cod_data_source_block 1
_cod_depositor_comments
;
The following automatic conversions were performed:

'_symmetry_cell_setting' value 'Triclinic' changed to 'triclinic'
according to /home/saulius/struct/CIF-dictionaries/cif_core.dic
dictionary named 'cif_core.dic' version 2.4.1 from 2010-06-29.

Automatic conversion script
Id: cif_fix_values 1715 2011-07-08 13:25:40Z adriana 

The following automatic conversions were performed:

'_exptl_crystal_density_meas' value 'not measured' was changed to '?'
- the value is perceived as not measured.

Automatic conversion script
Id: cif_fix_values 3008 2015-01-20 13:52:24Z robertas 
;
_cod_original_sg_symbol_H-M 'P-1 '
_cod_database_code 1504533

loop_
_symmetry_equiv_pos_as_xyz
'x, y, z'
'-x, -y, -z'

loop_
_atom_site_label
_atom_site_type_symbol
_atom_site_fract_x
_atom_site_fract_y
_atom_site_fract_z
_atom_site_U_iso_or_equiv
_atom_site_adp_type
_atom_site_occupancy
_atom_site_symmetry_multiplicity
_atom_site_calc_flag
_atom_site_refinement_flags
C22 C 0.4082(2) -0.2172(2) 0.06884(17) 0.0370(5) Uani 1 1 d .
C11 C 0.4784(2) -0.2338(3) -0.10080(18) 0.0392(5) Uani 1 1 d .
C21 C 0.6277(2) -0.3562(2) 0.05022(18) 0.0381(5) Uani 1 1 d .
N1 N 0.6689(2) -0.3133(2) -0.22664(14) 0.0393(5) Uani 1 1 d .
C10 C 0.6025(2) -0.3108(2) -0.05887(17) 0.0367(5) Uani 1 1 d .
C19 C 0.5487(3) -0.3398(3) 0.21657(18) 0.0454(6) Uani 1 1 d .
H9A H 0.6285 -0.3950 0.2468 0.054 Uiso 1 1 calc R
C17 C 0.3357(3) -0.2116(3) 0.23736(19) 0.0434(6) Uani 1 1 d .
C9 C 0.7104(2) -0.3348(2) -0.12037(18) 0.0369(5) Uani 1 1 d .
O2 O 0.72632(19) -0.4369(2) 0.08924(13) 0.0536(5) Uani 1 1 d .
C6 C 0.9267(3) -0.3570(3) -0.23477(19) 0.0416(6) Uani 1 1 d .
O1 O 0.44281(18) -0.1977(2) -0.20015(13) 0.0518(5) Uani 1 1 d .
F2 F 0.52730(17) -0.14402(17) -0.34168(12) 0.0638(5) Uani 1 1 d .
C7 C 0.9696(3) -0.3720(3) -0.12318(19) 0.0444(6) Uani 1 1 d .
H21A H 1.0719 -0.3857 -0.0864 0.053 Uiso 1 1 calc R
B1 B 0.5054(3) -0.2565(4) -0.2835(2) 0.0483(7) Uani 1 1 d .
C20 C 0.5266(2) -0.3051(2) 0.11247(18) 0.0368(5) Uani 1 1 d .
C2 C 0.7229(3) -0.3304(3) -0.4003(2) 0.0579(7) Uani 1 1 d .
H2 H 0.6194 -0.3208 -0.4371 0.069 Uiso 1 1 calc R
C15 C 0.2144(2) -0.0613(3) 0.0900(2) 0.0433(6) Uani 1 1 d .
H30A H 0.1601 -0.0183 0.1329 0.052 Uiso 1 1 calc R
F1 F 0.40361(16) -0.37358(17) -0.34896(11) 0.0668(5) Uani 1 1 d .
C13 C 0.2750(2) -0.0840(3) -0.07758(19) 0.0443(6) Uani 1 1 d .
H33A H 0.2564 -0.0612 -0.1484 0.053 Uiso 1 1 calc R
C18 C 0.4547(3) -0.2946(3) 0.27753(19) 0.0480(6) Uani 1 1 d .
H38A H 0.4726 -0.3210 0.3473 0.058 Uiso 1 1 calc R
C8 C 0.8639(2) -0.3667(3) -0.06880(19) 0.0420(6) Uani 1 1 d .
H39A H 0.8922 -0.3841 0.0036 0.050 Uiso 1 1 calc R
C1 C 0.7722(3) -0.3326(3) -0.28693(19) 0.0421(6) Uani 1 1 d .
C12 C 0.3824(2) -0.1778(2) -0.03753(18) 0.0378(5) Uani 1 1 d .
O3 O 0.0254(2) -0.1414(2) 0.41709(16) 0.0720(6) Uani 1 1 d .
C14 C 0.1939(3) -0.0231(3) -0.0116(2) 0.0463(6) Uani 1 1 d .
H51A H 0.1251 0.0443 -0.0375 0.056 Uiso 1 1 calc R
N2 N 0.2366(2) -0.1682(2) 0.29562(15) 0.0467(5) Uani 1 1 d .
C5 C 1.0320(3) -0.3680(3) -0.2953(2) 0.0509(7) Uani 1 1 d .
H57A H 1.1350 -0.3820 -0.2607 0.061 Uiso 1 1 calc R
C16 C 0.3154(2) -0.1643(3) 0.13218(18) 0.0390(5) Uani 1 1 d .
C26 C 0.0691(3) -0.2205(3) 0.2487(2) 0.0513(7) Uani 1 1 d .
H60A H 0.0494 -0.3239 0.2576 0.062 Uiso 1 1 calc R
H60B H 0.0354 -0.2120 0.1714 0.062 Uiso 1 1 calc R
C23 C 0.2870(3) -0.1752(3) 0.41321(19) 0.0571(7) Uani 1 1 d .
H61A H 0.3963 -0.1339 0.4451 0.069 Uiso 1 1 calc R
H61B H 0.2761 -0.2774 0.4270 0.069 Uiso 1 1 calc R
C4 C 0.9847(3) -0.3584(3) -0.4030(2) 0.0613(8) Uani 1 1 d .
H64A H 1.0556 -0.3622 -0.4420 0.074 Uiso 1 1 calc R
C3 C 0.8289(3) -0.3427(3) -0.4556(2) 0.0653(8) Uani 1 1 d .
H65A H 0.7962 -0.3406 -0.5306 0.078 Uiso 1 1 calc R
C24 C 0.1870(3) -0.0885(4) 0.4638(2) 0.0684(8) Uani 1 1 d .
H67A H 0.2182 -0.0949 0.5414 0.082 Uiso 1 1 calc R
H67B H 0.2046 0.0148 0.4541 0.082 Uiso 1 1 calc R
C25 C -0.0221(3) -0.1304(3) 0.3043(2) 0.0636(8) Uani 1 1 d .
H72A H -0.0055 -0.0276 0.2930 0.076 Uiso 1 1 calc R
H72B H -0.1331 -0.1655 0.2727 0.076 Uiso 1 1 calc R

loop_
_atom_site_aniso_label
_atom_site_aniso_U_11
_atom_site_aniso_U_22
_atom_site_aniso_U_33
_atom_site_aniso_U_23
_atom_site_aniso_U_13
_atom_site_aniso_U_12
C22 0.0331(11) 0.0423(14) 0.0351(13) 0.0061(10) 0.0094(10) 0.0050(10)
C11 0.0337(11) 0.0482(15) 0.0353(13) 0.0081(11) 0.0094(10) 0.0055(10)
C21 0.0347(12) 0.0399(14) 0.0389(13) 0.0062(11) 0.0087(10) 0.0090(10)
N1 0.0368(10) 0.0494(12) 0.0330(11) 0.0075(9) 0.0117(8) 0.0069(9)
C10 0.0338(11) 0.0446(14) 0.0324(13) 0.0071(10) 0.0106(10) 0.0060(10)
C19 0.0414(13) 0.0557(16) 0.0402(14) 0.0113(12) 0.0103(11) 0.0156(11)
C17 0.0418(13) 0.0499(15) 0.0382(14) 0.0009(11) 0.0136(11) 0.0054(11)
C9 0.0352(12) 0.0401(14) 0.0335(13) 0.0026(10) 0.0084(10) 0.0052(10)
O2 0.0517(10) 0.0724(12) 0.0485(11) 0.0240(9) 0.0214(8) 0.0310(9)
C6 0.0423(13) 0.0428(14) 0.0417(14) 0.0034(11) 0.0167(11) 0.0066(11)
O1 0.0456(9) 0.0818(13) 0.0364(10) 0.0215(9) 0.0149(8) 0.0285(9)
F2 0.0679(10) 0.0782(11) 0.0563(10) 0.0308(8) 0.0251(8) 0.0231(8)
C7 0.0345(12) 0.0522(16) 0.0462(15) 0.0059(12) 0.0109(11) 0.0098(11)
B1 0.0453(16) 0.060(2) 0.0402(17) 0.0150(15) 0.0116(14) 0.0071(14)
C20 0.0328(11) 0.0423(14) 0.0352(13) 0.0064(10) 0.0091(10) 0.0078(10)
C2 0.0545(15) 0.081(2) 0.0420(16) 0.0094(14) 0.0185(13) 0.0140(14)
C15 0.0360(12) 0.0497(15) 0.0474(15) 0.0055(12) 0.0168(11) 0.0092(11)
F1 0.0521(9) 0.0782(11) 0.0560(10) 0.0021(8) -0.0006(7) 0.0041(8)
C13 0.0380(12) 0.0542(16) 0.0429(14) 0.0150(12) 0.0114(11) 0.0117(11)
C18 0.0518(14) 0.0618(17) 0.0347(13) 0.0147(12) 0.0146(11) 0.0164(13)
C8 0.0381(12) 0.0507(15) 0.0376(13) 0.0101(11) 0.0098(11) 0.0109(11)
C1 0.0447(13) 0.0445(15) 0.0406(14) 0.0059(11) 0.0182(11) 0.0060(11)
C12 0.0311(11) 0.0435(14) 0.0385(13) 0.0071(11) 0.0099(10) 0.0045(10)
O3 0.0661(13) 0.1031(17) 0.0608(13) 0.0140(11) 0.0369(11) 0.0198(11)
C14 0.0389(13) 0.0487(16) 0.0532(16) 0.0117(12) 0.0131(12) 0.0149(11)
N2 0.0428(11) 0.0644(14) 0.0346(11) 0.0035(10) 0.0147(9) 0.0101(10)
C5 0.0490(14) 0.0555(17) 0.0556(17) 0.0063(13) 0.0267(13) 0.0101(12)
C16 0.0341(11) 0.0429(14) 0.0387(13) 0.0031(11) 0.0098(10) 0.0064(10)
C26 0.0453(14) 0.0592(17) 0.0520(16) 0.0082(13) 0.0199(13) 0.0030(12)
C23 0.0567(16) 0.079(2) 0.0378(15) 0.0057(13) 0.0171(13) 0.0162(14)
C4 0.0667(19) 0.0681(19) 0.063(2) 0.0055(15) 0.0419(16) 0.0103(15)
C3 0.076(2) 0.087(2) 0.0431(16) 0.0107(15) 0.0300(15) 0.0178(16)
C24 0.078(2) 0.089(2) 0.0456(17) 0.0033(15) 0.0270(16) 0.0240(17)
C25 0.0493(15) 0.086(2) 0.0620(19) 0.0101(16) 0.0253(14) 0.0141(14)

loop_
_atom_type_symbol
_atom_type_description
_atom_type_scat_dispersion_real
_atom_type_scat_dispersion_imag
_atom_type_scat_source
C C 0.0033 0.0016 'International Tables Vol C Tables 4.2.6.8 and 6.1.1.4'
H H 0.0000 0.0000 'International Tables Vol C Tables 4.2.6.8 and 6.1.1.4'
B B 0.0013 0.0007 'International Tables Vol C Tables 4.2.6.8 and 6.1.1.4'
N N 0.0061 0.0033 'International Tables Vol C Tables 4.2.6.8 and 6.1.1.4'
O O 0.0106 0.0060 'International Tables Vol C Tables 4.2.6.8 and 6.1.1.4'
F F 0.0171 0.0103 'International Tables Vol C Tables 4.2.6.8 and 6.1.1.4'

loop_
_geom_angle_atom_site_label_1
_geom_angle_atom_site_label_2
_geom_angle_atom_site_label_3
_geom_angle
C20 C22 C12 120.43(19)
C20 C22 C16 120.5(2)
C12 C22 C16 119.1(2)
O1 C11 C10 122.21(19)
O1 C11 C12 114.30(18)
C10 C11 C12 123.4(2)
O2 C21 C20 119.7(2)
O2 C21 C10 122.81(19)
C20 C21 C10 117.46(18)
C9 N1 C1 120.50(18)
C9 N1 B1 120.62(18)
C1 N1 B1 118.78(19)
C11 C10 C9 118.9(2)
C11 C10 C21 118.84(19)
C9 C10 C21 122.07(18)
C20 C19 C18 121.6(2)
C18 C17 N2 122.9(2)
C18 C17 C16 118.5(2)
N2 C17 C16 118.5(2)
N1 C9 C8 119.10(19)
N1 C9 C10 119.45(18)
C8 C9 C10 121.2(2)
C1 C6 C7 118.1(2)
C1 C6 C5 119.6(2)
C7 C6 C5 122.3(2)
C11 O1 B1 124.75(18)
C8 C7 C6 120.7(2)
F2 B1 F1 111.5(2)
F2 B1 O1 107.3(2)
F1 B1 O1 110.0(2)
F2 B1 N1 110.2(2)
F1 B1 N1 108.7(2)
O1 B1 N1 109.2(2)
C19 C20 C22 118.57(19)
C19 C20 C21 119.99(19)
C22 C20 C21 121.42(19)
C3 C2 C1 119.2(2)
C14 C15 C16 121.8(2)
C12 C13 C14 119.7(2)
C17 C18 C19 121.7(2)
C7 C8 C9 121.0(2)
N1 C1 C6 120.2(2)
N1 C1 C2 120.8(2)
C6 C1 C2 119.0(2)
C13 C12 C22 120.7(2)
C13 C12 C11 121.2(2)
C22 C12 C11 118.03(19)
C25 O3 C24 109.8(2)
C15 C14 C13 120.6(2)
C17 N2 C26 117.94(19)
C17 N2 C23 117.79(19)
C26 N2 C23 109.94(19)
C4 C5 C6 120.5(2)
C15 C16 C22 117.6(2)
C15 C16 C17 123.5(2)
C22 C16 C17 118.8(2)
N2 C26 C25 110.0(2)
N2 C23 C24 108.9(2)
C5 C4 C3 119.7(2)
C2 C3 C4 121.9(3)
O3 C24 C23 112.1(2)
O3 C25 C26 110.4(2)

loop_
_geom_bond_atom_site_label_1
_geom_bond_atom_site_label_2
_geom_bond_distance
C22 C20 1.414(3)
C22 C12 1.416(3)
C22 C16 1.425(3)
C11 O1 1.313(2)
C11 C10 1.380(3)
C11 C12 1.458(3)
C21 O2 1.233(2)
C21 C20 1.471(3)
C21 C10 1.471(3)
N1 C9 1.355(3)
N1 C1 1.400(3)
N1 B1 1.600(3)
C10 C9 1.453(3)
C19 C20 1.377(3)
C19 C18 1.389(3)
C17 C18 1.377(3)
C17 N2 1.397(3)
C17 C16 1.435(3)
C9 C8 1.418(3)
C6 C1 1.405(3)
C6 C7 1.405(3)
C6 C5 1.409(3)
O1 B1 1.449(3)
F2 B1 1.365(3)
C7 C8 1.349(3)
B1 F1 1.373(3)
C2 C3 1.366(3)
C2 C1 1.405(3)
C15 C14 1.360(3)
C15 C16 1.407(3)
C13 C12 1.374(3)
C13 C14 1.395(3)
O3 C25 1.412(3)
O3 C24 1.417(3)
N2 C26 1.463(3)
N2 C23 1.465(3)
C5 C4 1.346(3)
C26 C25 1.502(3)
C23 C24 1.508(3)
C4 C3 1.395(4)
